data_7118022
loop_
_publ_author_name
'L. H. Finger'
'F. Wohde'
'E. I. Grigoryev'
'A.-K. Hansmann'
'R. Berger'
'B. Roling'
'J. Sundermeyer'

_publ_section_title
;
 Access to pure and highly volatile hydrochalcogenide ionic liquids
;
_journal_name_full Chem.Commun.
_journal_page_first 16169
_journal_paper_doi 10.1039/C5cc06224A
_journal_volume 51
_journal_year 2015
_chemical_formula_moiety 'C6 H11 N2, H1 S1'
_chemical_formula_sum 'C6 H12 N2 S'
_chemical_formula_weight 144.24
_chemical_name_common '[EMIm][HS], 1'
_chemical_name_systematic
; 
1-Ethyl-2-methylimidazolium-hydrosulfide
;
_chemical_properties_physical 'Air-sensitive, Moisture-sensitive, Hygroscopic, Oxygen-sensitive'
_space_group_crystal_system monoclinic
_space_group_IT_number 14
_space_group_name_Hall '-P 2yn'
_space_group_name_H-M_alt 'P 1 21/n 1'
_symmetry_space_group_name_Hall '-P 2yn'
_symmetry_space_group_name_H-M 'P 1 21/n 1'
_atom_sites_solution_hydrogens mixed
_atom_sites_solution_primary direct
_atom_sites_solution_secondary difmap
_audit_creation_method SHELXL-2014/7
_audit_update_record
;
2015-07-22 deposited with the CCDC.
2015-09-03 downloaded from the CCDC.
;
_cell_angle_alpha 90
_cell_angle_beta 107.8620(10)
_cell_angle_gamma 90
_cell_formula_units_Z 4
_cell_length_a 8.6023(3)
_cell_length_b 7.6710(2)
_cell_length_c 12.7600(4)
_cell_measurement_reflns_used 117
_cell_measurement_temperature 100(2)
_cell_measurement_theta_max 24.5316
_cell_measurement_theta_min 3.6511
_cell_volume 801.42(4)
_computing_cell_refinement
;
Bruker: APEX2 v2013.10-0, Bruker AXS Inc., 
Madison, Wisconsin, USA, 2012.
;
_computing_data_collection
;
Bruker: Bruker Instrument Service v3.0.26, Bruker AXS Inc., 
Madison, Wisconsin, USA, 2012.
;
_computing_data_reduction
;
Bruker: SAINT V8.27B, Bruker AXS Inc., 
Madison, Wisconsin, USA, 2012.
;
_computing_molecular_graphics
;
Ortep-3 for Windows (L.J. Farrugia, J. Appl. Cryst. 2012, 45, 849-854)
DIAMOND 4 (Putz, H. & Brandenburg, K. (1999). DIAMOND. Crystal Impact GbR,
Kreuzherrenstr. 102, 53227 Bonn, Germany.)
;
_computing_publication_material
;
WinGX 2014.1 (L.J. Farrugia, J. Appl. Cryst. 2012, 45, 849-854)
enCIfer (Allen, F. H., Johnson, O., Shields, G. P., Smith, B. R. & Towler, M. 
(2004). J. Appl. Cryst. 37, 335-338.)
;
_computing_structure_refinement
;
SHELXL-2014/7 (G. M. Sheldrick, Acta Cryst. A 2008, 64, 112-122)
;
_computing_structure_solution
;
SIR2011 (M. C. Burla, R. Caliandro, M. Camalli, B. Carrozzini,
G. L. Cascarano, C. Giacovazzo, M. Mallamo, A. Mazzone, G. Polidori, 
R. Spagna, J. Appl. Cryst. 2012, 45, 357-361)
;
_diffrn_ambient_temperature 100(2)
_diffrn_detector_area_resol_mean 10.4167
_diffrn_measured_fraction_theta_full 1.000
_diffrn_measured_fraction_theta_max 0.997
_diffrn_measurement_device_type 'D8 Quest (Bruker AXS Inc.)'
_diffrn_measurement_method 'rotation method'
_diffrn_radiation_type MoK\a
_diffrn_radiation_wavelength 0.71073
_diffrn_reflns_av_R_equivalents 0.0447
_diffrn_reflns_av_unetI/netI 0.0212
_diffrn_reflns_laue_measured_fraction_full 1.000
_diffrn_reflns_laue_measured_fraction_max 0.997
_diffrn_reflns_limit_h_max 11
_diffrn_reflns_limit_h_min -11
_diffrn_reflns_limit_k_max 10
_diffrn_reflns_limit_k_min -10
_diffrn_reflns_limit_l_max 17
_diffrn_reflns_limit_l_min -17
_diffrn_reflns_number 18404
_diffrn_reflns_point_group_measured_fraction_full 1.000
_diffrn_reflns_point_group_measured_fraction_max 0.997
_diffrn_reflns_theta_full 25.000
_diffrn_reflns_theta_max 28.331
_diffrn_reflns_theta_min 2.538
_diffrn_source 'I\mS Microfocus Source'
_exptl_absorpt_coefficient_mu 0.323
_exptl_absorpt_correction_T_max 0.7457
_exptl_absorpt_correction_T_min 0.6361
_exptl_absorpt_correction_type multi-scan
_exptl_absorpt_process_details 'SADABS V2012/1 (Bruker AXS Inc.)'
_exptl_crystal_colour colourless
_exptl_crystal_density_diffrn 1.195
_exptl_crystal_density_method 'not measured'
_exptl_crystal_description block
_exptl_crystal_F_000 312
_exptl_crystal_recrystallization_method Sublimation
_exptl_crystal_size_max 0.210
_exptl_crystal_size_mid 0.200
_exptl_crystal_size_min 0.100
_refine_diff_density_max 0.338
_refine_diff_density_min -0.238
_refine_diff_density_rms 0.055
_refine_ls_extinction_coef .
_refine_ls_extinction_method none
_refine_ls_goodness_of_fit_ref 1.066
_refine_ls_hydrogen_treatment mixed
_refine_ls_matrix_type full
_refine_ls_number_parameters 88
_refine_ls_number_reflns 1993
_refine_ls_number_restraints 0
_refine_ls_restrained_S_all 1.066
_refine_ls_R_factor_all 0.0373
_refine_ls_R_factor_gt 0.0318
_refine_ls_shift/su_max 0.000
_refine_ls_shift/su_mean 0.000
_refine_ls_structure_factor_coef Fsqd
_refine_ls_weighting_details 'w=1/[\s^2^(Fo^2^)+(0.0460P)^2^+0.3197P] where P=(Fo^2^+2Fc^2^)/3'
_refine_ls_weighting_scheme calc
_refine_ls_wR_factor_gt 0.0833
_refine_ls_wR_factor_ref 0.0876
_reflns_Friedel_coverage 0.000
_reflns_friedel_fraction_full .
_reflns_friedel_fraction_max .
_reflns_number_gt 1777
_reflns_number_total 1993
_reflns_threshold_expression 'I > 2\s(I)'
_cod_data_source_file c5cc06224a2.cif
_cod_data_source_block fin110sub
_cod_database_code 7118022
_audit_contact_author 'Joerg Sundermeyer'
_shelx_shelxl_version_number 2014/7
_shelx_space_group_comment
; 
The symmetry employed for this shelxl refinement is uniquely defined 
by the following loop, which should always be used as a source of 
symmetry information in preference to the above space-group names. 
They are only intended as comments. 
;
_shelx_estimated_absorpt_t_min 0.935
_shelx_estimated_absorpt_t_max 0.968

loop_
_space_group_symop_operation_xyz
'x, y, z'
'-x+1/2, y+1/2, -z+1/2'
'-x, -y, -z'
'x-1/2, -y-1/2, z-1/2'

loop_
_atom_site_label
_atom_site_type_symbol
_atom_site_fract_x
_atom_site_fract_y
_atom_site_fract_z
_atom_site_U_iso_or_equiv
_atom_site_adp_type
_atom_site_occupancy
_atom_site_site_symmetry_order
_atom_site_calc_flag
_atom_site_refinement_flags_posn
_atom_site_refinement_flags_adp
_atom_site_refinement_flags_occupancy
_atom_site_disorder_assembly
_atom_site_disorder_group
C2 C 0.51199(14) 0.64933(15) 0.15718(9) 0.0168(2) Uani 1 1 d . . . . .
H2 H 0.4952 0.6820 0.0827 0.020 Uiso 1 1 calc R U . . .
C4 C 0.62188(15) 0.53994(15) 0.32362(10) 0.0186(2) Uani 1 1 d . . . . .
H4 H 0.6958 0.4828 0.3849 0.022 Uiso 1 1 calc R U . . .
C5 C 0.47589(14) 0.61122(15) 0.31927(9) 0.0181(2) Uani 1 1 d . . . . .
H5 H 0.4283 0.6143 0.3773 0.022 Uiso 1 1 calc R U . . .
C6 C 0.24879(14) 0.76417(17) 0.17258(10) 0.0203(3) Uani 1 1 d . . . . .
H6A H 0.2612 0.8750 0.1362 0.024 Uiso 1 1 calc R U . . .
H6B H 0.2072 0.7921 0.2349 0.024 Uiso 1 1 calc R U . . .
C7 C 0.12714(16) 0.6494(2) 0.09153(12) 0.0296(3) Uani 1 1 d . . . . .
H7A H 0.1670 0.6237 0.0290 0.044 Uiso 1 1 calc R U . . .
H7B H 0.0219 0.7097 0.0652 0.044 Uiso 1 1 calc R U . . .
H7C H 0.1135 0.5403 0.1277 0.044 Uiso 1 1 calc R U . . .
C8 C 0.77986(15) 0.50910(18) 0.18606(11) 0.0240(3) Uani 1 1 d . . . . .
H8A H 0.8821 0.5317 0.2447 0.036 Uiso 1 1 calc R U . . .
H8B H 0.7800 0.5730 0.1196 0.036 Uiso 1 1 calc R U . . .
H8C H 0.7699 0.3839 0.1701 0.036 Uiso 1 1 calc R U . . .
N1 N 0.40920(12) 0.67848(13) 0.21481(8) 0.0157(2) Uani 1 1 d . . . . .
N3 N 0.64206(12) 0.56671(13) 0.22160(8) 0.0164(2) Uani 1 1 d . . . . .
S1 S 0.12239(4) 0.70021(4) 0.42922(2) 0.02247(12) Uani 1 1 d . . . . .
H1 H 0.045(4) 0.581(4) 0.444(2) 0.104(10) Uiso 1 1 d . . . . .

loop_
_atom_site_aniso_label
_atom_site_aniso_U_11
_atom_site_aniso_U_22
_atom_site_aniso_U_33
_atom_site_aniso_U_23
_atom_site_aniso_U_13
_atom_site_aniso_U_12
C2 0.0179(5) 0.0188(5) 0.0141(5) 0.0008(4) 0.0053(4) 0.0007(4)
C4 0.0222(6) 0.0190(5) 0.0135(5) 0.0022(4) 0.0039(4) -0.0018(4)
C5 0.0227(6) 0.0186(5) 0.0134(5) 0.0008(4) 0.0061(4) -0.0051(4)
C6 0.0169(5) 0.0224(6) 0.0231(6) 0.0033(5) 0.0084(5) 0.0039(4)
C7 0.0198(6) 0.0402(8) 0.0247(6) -0.0039(6) 0.0009(5) 0.0053(5)
C8 0.0207(6) 0.0299(6) 0.0224(6) 0.0014(5) 0.0081(5) 0.0083(5)
N1 0.0164(4) 0.0170(4) 0.0140(5) 0.0001(4) 0.0054(4) -0.0008(4)
N3 0.0170(4) 0.0174(4) 0.0144(5) -0.0001(4) 0.0042(4) 0.0010(4)
S1 0.02480(18) 0.02866(19) 0.01507(17) 0.00038(11) 0.00779(12) 0.00389(12)

loop_
_atom_type_symbol
_atom_type_description
_atom_type_scat_dispersion_real
_atom_type_scat_dispersion_imag
_atom_type_scat_source
C C 0.0033 0.0016 'International Tables Vol C Tables 4.2.6.8 and 6.1.1.4'
H H 0.0000 0.0000 'International Tables Vol C Tables 4.2.6.8 and 6.1.1.4'
N N 0.0061 0.0033 'International Tables Vol C Tables 4.2.6.8 and 6.1.1.4'
S S 0.1246 0.1234 'International Tables Vol C Tables 4.2.6.8 and 6.1.1.4'

loop_
_geom_angle_atom_site_label_1
_geom_angle_atom_site_label_2
_geom_angle_atom_site_label_3
_geom_angle
_geom_angle_site_symmetry_1
_geom_angle_site_symmetry_3
N3 C2 N1 108.33(10) . .
N3 C2 H2 125.8 . .
N1 C2 H2 125.8 . .
C5 C4 N3 106.52(10) . .
C5 C4 H4 126.7 . .
N3 C4 H4 126.7 . .
C4 C5 N1 107.22(10) . .
C4 C5 H5 126.4 . .
N1 C5 H5 126.4 . .
N1 C6 C7 111.43(10) . .
N1 C6 H6A 109.3 . .
C7 C6 H6A 109.3 . .
N1 C6 H6B 109.3 . .
C7 C6 H6B 109.3 . .
H6A C6 H6B 108.0 . .
C6 C7 H7A 109.5 . .
C6 C7 H7B 109.5 . .
H7A C7 H7B 109.5 . .
C6 C7 H7C 109.5 . .
H7A C7 H7C 109.5 . .
H7B C7 H7C 109.5 . .
N3 C8 H8A 109.5 . .
N3 C8 H8B 109.5 . .
H8A C8 H8B 109.5 . .
N3 C8 H8C 109.5 . .
H8A C8 H8C 109.5 . .
H8B C8 H8C 109.5 . .
C2 N1 C5 108.73(10) . .
C2 N1 C6 125.41(10) . .
C5 N1 C6 125.84(10) . .
C2 N3 C4 109.19(10) . .
C2 N3 C8 124.17(10) . .
C4 N3 C8 126.60(10) . .

loop_
_geom_bond_atom_site_label_1
_geom_bond_atom_site_label_2
_geom_bond_distance
_geom_bond_site_symmetry_2
C2 N3 1.3285(15) .
C2 N1 1.3310(14) .
C2 H2 0.9500 .
C4 C5 1.3551(17) .
C4 N3 1.3804(15) .
C4 H4 0.9500 .
C5 N1 1.3795(15) .
C5 H5 0.9500 .
C6 N1 1.4732(15) .
C6 C7 1.5085(19) .
C6 H6A 0.9900 .
C6 H6B 0.9900 .
C7 H7A 0.9800 .
C7 H7B 0.9800 .
C7 H7C 0.9800 .
C8 N3 1.4614(15) .
C8 H8A 0.9800 .
C8 H8B 0.9800 .
C8 H8C 0.9800 .
S1 H1 1.18(3) .

loop_
_geom_hbond_atom_site_label_D
_geom_hbond_atom_site_label_H
_geom_hbond_atom_site_label_A
_geom_hbond_distance_DH
_geom_hbond_distance_HA
_geom_hbond_distance_DA
_geom_hbond_angle_DHA
_geom_hbond_site_symmetry_A
C5 H5 S1 0.95 2.98 3.7814(12) 143.1 .
C4 H4 S1 0.95 2.79 3.7314(12) 172.7 3_666
C2 H2 S1 0.95 2.68 3.5199(12) 148.2 4_675
C6 H6B S1 0.99 2.88 3.7857(13) 152.7 .
C8 H8A S1 0.98 2.92 3.8535(14) 160.6 1_655

loop_
_geom_torsion_atom_site_label_1
_geom_torsion_atom_site_label_2
_geom_torsion_atom_site_label_3
_geom_torsion_atom_site_label_4
_geom_torsion
_geom_torsion_site_symmetry_1
_geom_torsion_site_symmetry_2
_geom_torsion_site_symmetry_3
_geom_torsion_site_symmetry_4
N3 C4 C5 N1 0.54(13) . . . .
N3 C2 N1 C5 -0.33(13) . . . .
N3 C2 N1 C6 -178.77(10) . . . .
C4 C5 N1 C2 -0.15(13) . . . .
C4 C5 N1 C6 178.29(11) . . . .
C7 C6 N1 C2 70.78(15) . . . .
C7 C6 N1 C5 -107.40(13) . . . .
N1 C2 N3 C4 0.68(13) . . . .
N1 C2 N3 C8 178.52(11) . . . .
C5 C4 N3 C2 -0.76(13) . . . .
C5 C4 N3 C8 -178.54(11) . . . .
